data_4326377
loop_
_publ_author_name
'Jinfeng Zhang'
'Ai Liu'
'XiaoBo Pan'
'Lihui Yao'
'Lei Wang'
'Jianguo Fang'
'Jincai Wu'

_publ_section_title
;
 Multimetallic Synergic Sedation of a Labile Sodium Atrane: Synthesis and
 Characterization of a Tetranuclear Sodium Atrane Cation Complex
;
_journal_name_full 'Inorganic Chemistry'
_journal_page_first 9564
_journal_page_last 9570
_journal_paper_doi 10.1021/ic2013123
_journal_volume 50
_journal_year 2011
_chemical_formula_sum 'C49 H74 Al N O4'
_chemical_formula_weight 768.07
_chemical_name_systematic
; 
 ? 
;
_space_group_IT_number 14
_symmetry_cell_setting monoclinic
_symmetry_space_group_name_Hall '-P 2yn'
_symmetry_space_group_name_H-M 'P 1 21/n 1'
_atom_sites_solution_hydrogens geom
_atom_sites_solution_primary direct
_atom_sites_solution_secondary difmap
_audit_creation_method SHELXL-97
_cell_angle_alpha 90.00
_cell_angle_beta 92.672(4)
_cell_angle_gamma 90.00
_cell_formula_units_Z 4
_cell_length_a 14.368(5)
_cell_length_b 19.641(7)
_cell_length_c 16.530(6)
_cell_measurement_temperature 296(2)
_cell_volume 4660(3)
_computing_cell_refinement 'Bruker SMART'
_computing_data_collection 'Bruker SMART'
_computing_data_reduction 'Bruker SAINT'
_computing_molecular_graphics 'Bruker SHELXTL'
_computing_publication_material 'Bruker SHELXTL'
_computing_structure_refinement 'SHELXL-97 (Sheldrick, 2008)'
_computing_structure_solution 'SHELXS-97 (Sheldrick, 2008)'
_diffrn_ambient_temperature 296(2)
_diffrn_measured_fraction_theta_full 0.989
_diffrn_measured_fraction_theta_max 0.989
_diffrn_measurement_device_type 'CCD area detector'
_diffrn_measurement_method 'phi and omega scans'
_diffrn_radiation_monochromator graphite
_diffrn_radiation_source 'fine-focus sealed tube'
_diffrn_radiation_type MoK\a
_diffrn_radiation_wavelength 0.71073
_diffrn_reflns_av_R_equivalents 0.1064
_diffrn_reflns_av_sigmaI/netI 0.1027
_diffrn_reflns_limit_h_max 15
_diffrn_reflns_limit_h_min -14
_diffrn_reflns_limit_k_max 18
_diffrn_reflns_limit_k_min -21
_diffrn_reflns_limit_l_max 17
_diffrn_reflns_limit_l_min -17
_diffrn_reflns_number 22760
_diffrn_reflns_theta_full 22.65
_diffrn_reflns_theta_max 22.65
_diffrn_reflns_theta_min 2.11
_exptl_absorpt_coefficient_mu 0.085
_exptl_absorpt_correction_type none
_exptl_crystal_colour colorless
_exptl_crystal_density_diffrn 1.095
_exptl_crystal_description block
_exptl_crystal_F_000 1680
_exptl_crystal_size_max 0.30
_exptl_crystal_size_mid 0.21
_exptl_crystal_size_min 0.18
_refine_diff_density_max 0.896
_refine_diff_density_min -0.605
_refine_diff_density_rms 0.064
_refine_ls_extinction_method none
_refine_ls_goodness_of_fit_ref 1.026
_refine_ls_hydrogen_treatment constr
_refine_ls_matrix_type full
_refine_ls_number_parameters 484
_refine_ls_number_reflns 6147
_refine_ls_number_restraints 0
_refine_ls_restrained_S_all 1.026
_refine_ls_R_factor_all 0.1708
_refine_ls_R_factor_gt 0.0843
_refine_ls_shift/su_max 0.000
_refine_ls_shift/su_mean 0.000
_refine_ls_structure_factor_coef Fsqd
_refine_ls_weighting_details 'calc w=1/[\s^2^(Fo^2^)+(0.1390P)^2^+6.5871P] where P=(Fo^2^+2Fc^2^)/3'
_refine_ls_weighting_scheme calc
_refine_ls_wR_factor_gt 0.2224
_refine_ls_wR_factor_ref 0.2842
_reflns_number_gt 3119
_reflns_number_total 6147
_reflns_threshold_expression >2sigma(I)
_cod_data_source_file ic2013123_si_001_3.cif
_cod_data_source_block 3
_cod_database_code 4326377

loop_
_symmetry_equiv_pos_as_xyz
'x, y, z'
'-x+1/2, y+1/2, -z+1/2'
'-x, -y, -z'
'x-1/2, -y-1/2, z-1/2'

loop_
_atom_site_label
_atom_site_type_symbol
_atom_site_fract_x
_atom_site_fract_y
_atom_site_fract_z
_atom_site_U_iso_or_equiv
_atom_site_adp_type
_atom_site_occupancy
_atom_site_symmetry_multiplicity
_atom_site_calc_flag
_atom_site_refinement_flags
Al1 Al 0.25310(12) 0.21669(9) 0.76600(11) 0.0398(5) Uani 1 1 d .
N1 N 0.3442(3) 0.2205(2) 0.8632(3) 0.0361(12) Uani 1 1 d .
O3 O 0.3416(3) 0.2317(2) 0.6987(2) 0.0462(11) Uani 1 1 d .
O2 O 0.1865(3) 0.2841(2) 0.8030(2) 0.0451(11) Uani 1 1 d .
O4 O 0.1636(3) 0.2138(2) 0.6716(2) 0.0492(12) Uani 1 1 d .
O1 O 0.2210(3) 0.1329(2) 0.7880(3) 0.0475(11) Uani 1 1 d .
C13 C 0.1661(4) 0.3949(3) 0.8616(4) 0.0427(16) Uani 1 1 d .
C16 C 0.4739(4) 0.2636(3) 0.7814(4) 0.0429(16) Uani 1 1 d .
C15 C 0.4145(4) 0.2743(3) 0.8517(4) 0.0423(16) Uani 1 1 d .
H15A H 0.4545 0.2774 0.9004 0.051 Uiso 1 1 calc R
H15B H 0.3826 0.3176 0.8448 0.051 Uiso 1 1 calc R
C9 C 0.2536(4) 0.3075(3) 0.9335(3) 0.0353(14) Uani 1 1 d .
C8 C 0.2914(4) 0.2366(3) 0.9353(3) 0.0401(16) Uani 1 1 d .
H8A H 0.3319 0.2310 0.9835 0.048 Uiso 1 1 calc R
H8B H 0.2403 0.2047 0.9386 0.048 Uiso 1 1 calc R
C3 C 0.3465(4) 0.0573(3) 0.9616(4) 0.0441(16) Uani 1 1 d .
H3 H 0.4019 0.0647 0.9917 0.053 Uiso 1 1 calc R
C18 C 0.6254(4) 0.2769(3) 0.7269(4) 0.0478(17) Uani 1 1 d .
C2 C 0.3247(4) 0.0990(3) 0.8954(4) 0.0417(16) Uani 1 1 d .
C5 C 0.2071(4) -0.0029(3) 0.9363(4) 0.0516(18) Uani 1 1 d .
H5 H 0.1676 -0.0383 0.9495 0.062 Uiso 1 1 calc R
C20 C 0.4901(4) 0.2456(3) 0.6389(4) 0.0406(15) Uani 1 1 d .
C17 C 0.5682(4) 0.2784(3) 0.7907(4) 0.0441(16) Uani 1 1 d .
H17 H 0.5932 0.2896 0.8419 0.053 Uiso 1 1 calc R
C4 C 0.2891(4) 0.0058(3) 0.9839(4) 0.0476(17) Uani 1 1 d .
C12 C 0.1856(4) 0.4362(3) 0.9280(4) 0.0496(17) Uani 1 1 d .
H12 H 0.1624 0.4804 0.9262 0.059 Uiso 1 1 calc R
C14 C 0.2011(4) 0.3285(3) 0.8643(4) 0.0367(15) Uani 1 1 d .
C7 C 0.2412(4) 0.0902(3) 0.8503(4) 0.0413(16) Uani 1 1 d .
C11 C 0.2368(5) 0.4166(3) 0.9967(4) 0.0499(17) Uani 1 1 d .
C10 C 0.2708(4) 0.3513(3) 0.9965(4) 0.0427(16) Uani 1 1 d .
H10 H 0.3071 0.3363 1.0411 0.051 Uiso 1 1 calc R
C21 C 0.4329(4) 0.2457(3) 0.7057(4) 0.0391(15) Uani 1 1 d .
C1 C 0.3903(4) 0.1537(3) 0.8730(4) 0.0405(16) Uani 1 1 d .
H1A H 0.4399 0.1572 0.9146 0.049 Uiso 1 1 calc R
H1B H 0.4182 0.1416 0.8226 0.049 Uiso 1 1 calc R
C42 C 0.1053(5) 0.4204(3) 0.7886(4) 0.0492(17) Uani 1 1 d .
C6 C 0.1812(4) 0.0374(3) 0.8713(4) 0.0461(17) Uani 1 1 d .
C27 C 0.3724(5) 0.2802(4) 0.5316(4) 0.065(2) Uani 1 1 d .
H27A H 0.3270 0.2792 0.5724 0.098 Uiso 1 1 calc R
H27B H 0.3432 0.2677 0.4803 0.098 Uiso 1 1 calc R
H27C H 0.3977 0.3253 0.5281 0.098 Uiso 1 1 calc R
C19 C 0.5837(4) 0.2605(3) 0.6518(4) 0.0452(16) Uani 1 1 d .
H19 H 0.6211 0.2595 0.6074 0.054 Uiso 1 1 calc R
C22 C 0.7253(5) 0.2940(4) 0.7369(4) 0.062(2) Uani 1 1 d .
C26 C 0.4507(4) 0.2300(3) 0.5539(4) 0.0483(17) Uani 1 1 d .
C34 C 0.3124(4) -0.0420(3) 1.0547(4) 0.0508(18) Uani 1 1 d .
C43 C 0.0122(5) 0.3838(4) 0.7885(5) 0.070(2) Uani 1 1 d .
H43A H -0.0242 0.3956 0.7404 0.104 Uiso 1 1 calc R
H43B H -0.0204 0.3971 0.8353 0.104 Uiso 1 1 calc R
H43C H 0.0225 0.3355 0.7897 0.104 Uiso 1 1 calc R
C38 C 0.2551(6) 0.4652(4) 1.0667(5) 0.069(2) Uani 1 1 d .
C28 C 0.5231(5) 0.2365(5) 0.4896(4) 0.080(3) Uani 1 1 d .
H28A H 0.5492 0.2815 0.4914 0.121 Uiso 1 1 calc R
H28B H 0.4939 0.2284 0.4370 0.121 Uiso 1 1 calc R
H28C H 0.5717 0.2037 0.4999 0.121 Uiso 1 1 calc R
C44 C 0.0860(6) 0.4976(3) 0.7950(5) 0.080(3) Uani 1 1 d .
H44A H 0.1441 0.5218 0.7997 0.120 Uiso 1 1 calc R
H44B H 0.0510 0.5064 0.8420 0.120 Uiso 1 1 calc R
H44C H 0.0511 0.5126 0.7474 0.120 Uiso 1 1 calc R
C46 C 0.0669(6) 0.2285(6) 0.6735(5) 0.1100(18) Uani 1 1 d .
H46A H 0.0577 0.2754 0.6896 0.132 Uiso 1 1 calc R
H46B H 0.0377 0.1991 0.7121 0.132 Uiso 1 1 calc R
C45 C 0.1517(5) 0.4110(4) 0.7095(4) 0.067(2) Uani 1 1 d .
H45A H 0.2071 0.4382 0.7094 0.101 Uiso 1 1 calc R
H45B H 0.1097 0.4248 0.6657 0.101 Uiso 1 1 calc R
H45C H 0.1677 0.3639 0.7031 0.101 Uiso 1 1 calc R
C31 C 0.0354(6) -0.0364(5) 0.8555(6) 0.107(4) Uani 1 1 d .
H31A H -0.0237 -0.0408 0.8264 0.160 Uiso 1 1 calc R
H31B H 0.0256 -0.0299 0.9120 0.160 Uiso 1 1 calc R
H31C H 0.0714 -0.0769 0.8483 0.160 Uiso 1 1 calc R
C29 C 0.4158(5) 0.1566(4) 0.5503(4) 0.068(2) Uani 1 1 d .
H29A H 0.4678 0.1260 0.5555 0.101 Uiso 1 1 calc R
H29B H 0.3824 0.1488 0.4995 0.101 Uiso 1 1 calc R
H29C H 0.3751 0.1488 0.5939 0.101 Uiso 1 1 calc R
C30 C 0.0879(5) 0.0251(4) 0.8230(5) 0.065(2) Uani 1 1 d .
C35 C 0.3445(6) -0.1104(4) 1.0228(5) 0.079(2) Uani 1 1 d .
H35A H 0.3602 -0.1401 1.0676 0.119 Uiso 1 1 calc R
H35B H 0.3983 -0.1038 0.9913 0.119 Uiso 1 1 calc R
H35C H 0.2953 -0.1304 0.9895 0.119 Uiso 1 1 calc R
C36 C 0.2287(6) -0.0537(4) 1.1058(5) 0.086(3) Uani 1 1 d .
H36A H 0.2026 -0.0106 1.1202 0.129 Uiso 1 1 calc R
H36B H 0.2479 -0.0780 1.1541 0.129 Uiso 1 1 calc R
H36C H 0.1827 -0.0798 1.0754 0.129 Uiso 1 1 calc R
C37 C 0.3913(5) -0.0142(4) 1.1104(4) 0.080(2) Uani 1 1 d .
H37A H 0.3731 0.0288 1.1323 0.120 Uiso 1 1 calc R
H37B H 0.4461 -0.0082 1.0801 0.120 Uiso 1 1 calc R
H37C H 0.4043 -0.0458 1.1538 0.120 Uiso 1 1 calc R
C32 C 0.0257(5) 0.0881(4) 0.8344(6) 0.100(3) Uani 1 1 d .
H32A H 0.0588 0.1284 0.8198 0.150 Uiso 1 1 calc R
H32B H 0.0097 0.0911 0.8900 0.150 Uiso 1 1 calc R
H32C H -0.0301 0.0839 0.8005 0.150 Uiso 1 1 calc R
C33 C 0.1041(6) 0.0135(4) 0.7339(5) 0.089(3) Uani 1 1 d .
H33A H 0.1402 0.0503 0.7137 0.133 Uiso 1 1 calc R
H33B H 0.0452 0.0112 0.7041 0.133 Uiso 1 1 calc R
H33C H 0.1371 -0.0286 0.7276 0.133 Uiso 1 1 calc R
C47 C 0.0265(6) 0.2172(6) 0.5937(5) 0.1100(18) Uani 1 1 d .
H47A H -0.0317 0.1926 0.5965 0.132 Uiso 1 1 calc R
H47B H 0.0141 0.2604 0.5667 0.132 Uiso 1 1 calc R
C23 C 0.7788(8) 0.2888(10) 0.6666(9) 0.230(6) Uani 1 1 d .
H23A H 0.8289 0.3211 0.6701 0.345 Uiso 1 1 calc R
H23B H 0.7396 0.2980 0.6192 0.345 Uiso 1 1 calc R
H23C H 0.8038 0.2436 0.6631 0.345 Uiso 1 1 calc R
C49 C 0.1761(6) 0.1732(6) 0.6018(5) 0.1100(18) Uani 1 1 d .
H49A H 0.1870 0.1260 0.6168 0.132 Uiso 1 1 calc R
H49B H 0.2287 0.1894 0.5725 0.132 Uiso 1 1 calc R
C48 C 0.0893(6) 0.1799(6) 0.5520(6) 0.1100(18) Uani 1 1 d .
H48A H 0.1016 0.2025 0.5014 0.132 Uiso 1 1 calc R
H48B H 0.0638 0.1352 0.5395 0.132 Uiso 1 1 calc R
C39 C 0.3185(10) 0.4400(5) 1.1302(7) 0.168(6) Uani 1 1 d .
H39A H 0.2924 0.4002 1.1542 0.253 Uiso 1 1 calc R
H39B H 0.3282 0.4745 1.1709 0.253 Uiso 1 1 calc R
H39C H 0.3769 0.4285 1.1079 0.253 Uiso 1 1 calc R
C24 C 0.7271(8) 0.3733(11) 0.7453(10) 0.230(6) Uani 1 1 d .
H24A H 0.6682 0.3889 0.7631 0.345 Uiso 1 1 calc R
H24B H 0.7388 0.3934 0.6939 0.345 Uiso 1 1 calc R
H24C H 0.7756 0.3862 0.7842 0.345 Uiso 1 1 calc R
C40 C 0.1659(8) 0.4872(8) 1.1000(8) 0.193(7) Uani 1 1 d .
H40A H 0.1352 0.4486 1.1223 0.289 Uiso 1 1 calc R
H40B H 0.1267 0.5068 1.0576 0.289 Uiso 1 1 calc R
H40C H 0.1781 0.5204 1.1418 0.289 Uiso 1 1 calc R
C25 C 0.7685(8) 0.2829(10) 0.8162(9) 0.230(6) Uani 1 1 d .
H25A H 0.7255 0.2948 0.8567 0.345 Uiso 1 1 calc R
H25B H 0.8233 0.3108 0.8228 0.345 Uiso 1 1 calc R
H25C H 0.7855 0.2359 0.8220 0.345 Uiso 1 1 calc R
C41 C 0.3000(11) 0.5279(6) 1.0359(7) 0.191(7) Uani 1 1 d .
H41A H 0.2946 0.5640 1.0746 0.287 Uiso 1 1 calc R
H41B H 0.2695 0.5410 0.9854 0.287 Uiso 1 1 calc R
H41C H 0.3646 0.5190 1.0279 0.287 Uiso 1 1 calc R

loop_
_atom_site_aniso_label
_atom_site_aniso_U_11
_atom_site_aniso_U_22
_atom_site_aniso_U_33
_atom_site_aniso_U_23
_atom_site_aniso_U_13
_atom_site_aniso_U_12
Al1 0.0296(11) 0.0434(11) 0.0460(11) -0.0032(9) -0.0022(8) -0.0017(9)
N1 0.027(3) 0.032(3) 0.050(3) -0.001(2) 0.008(2) 0.000(2)
O3 0.025(2) 0.067(3) 0.046(2) -0.006(2) -0.002(2) -0.006(2)
O2 0.038(3) 0.048(3) 0.048(3) -0.005(2) -0.007(2) 0.007(2)
O4 0.031(3) 0.062(3) 0.054(3) -0.010(2) -0.006(2) 0.002(2)
O1 0.036(3) 0.046(3) 0.059(3) -0.001(2) -0.008(2) -0.004(2)
C13 0.032(4) 0.041(4) 0.055(4) 0.005(3) 0.002(3) 0.001(3)
C16 0.035(4) 0.041(4) 0.053(4) -0.005(3) 0.004(3) -0.008(3)
C15 0.029(3) 0.051(4) 0.047(4) -0.007(3) 0.000(3) -0.005(3)
C9 0.032(4) 0.029(3) 0.045(4) 0.005(3) 0.001(3) -0.001(3)
C8 0.037(4) 0.043(4) 0.040(4) -0.003(3) 0.002(3) -0.001(3)
C3 0.034(4) 0.043(4) 0.055(4) -0.008(3) -0.001(3) 0.002(3)
C18 0.036(4) 0.051(4) 0.057(4) -0.008(3) 0.008(4) -0.005(3)
C2 0.032(4) 0.034(4) 0.059(4) -0.006(3) 0.000(3) -0.003(3)
C5 0.039(4) 0.045(4) 0.071(5) 0.002(4) 0.001(4) -0.007(3)
C20 0.035(4) 0.039(4) 0.048(4) -0.006(3) 0.006(3) 0.001(3)
C17 0.036(4) 0.044(4) 0.052(4) -0.008(3) -0.002(3) -0.002(3)
C4 0.038(4) 0.044(4) 0.062(4) -0.008(3) 0.004(3) -0.001(3)
C12 0.054(4) 0.037(4) 0.058(4) 0.002(3) 0.001(4) 0.006(3)
C14 0.027(3) 0.041(4) 0.043(4) 0.004(3) 0.002(3) -0.004(3)
C7 0.035(4) 0.032(4) 0.056(4) -0.006(3) -0.002(3) 0.002(3)
C11 0.055(4) 0.041(4) 0.053(4) -0.001(3) -0.003(4) 0.009(3)
C10 0.040(4) 0.043(4) 0.045(4) 0.002(3) -0.002(3) 0.006(3)
C21 0.038(4) 0.036(4) 0.043(4) -0.002(3) -0.002(3) 0.002(3)
C1 0.029(4) 0.039(4) 0.053(4) -0.004(3) -0.002(3) 0.006(3)
C42 0.051(4) 0.043(4) 0.053(4) 0.011(3) -0.007(3) 0.004(3)
C6 0.032(4) 0.040(4) 0.066(5) -0.005(3) -0.004(3) -0.005(3)
C27 0.069(5) 0.066(5) 0.059(5) -0.001(4) -0.008(4) 0.001(4)
C19 0.039(4) 0.050(4) 0.049(4) -0.009(3) 0.013(3) -0.002(3)
C22 0.043(5) 0.085(6) 0.058(4) -0.019(4) 0.011(4) -0.035(4)
C26 0.042(4) 0.057(5) 0.045(4) -0.007(3) 0.000(3) 0.006(3)
C34 0.044(4) 0.050(4) 0.057(4) 0.006(3) -0.004(4) -0.008(3)
C43 0.043(5) 0.078(5) 0.088(6) 0.011(4) -0.002(4) 0.003(4)
C38 0.091(6) 0.042(5) 0.072(5) -0.016(4) -0.013(5) 0.013(4)
C28 0.060(5) 0.126(8) 0.057(5) -0.018(5) 0.015(4) -0.011(5)
C44 0.099(7) 0.053(5) 0.084(6) 0.013(4) -0.031(5) 0.023(5)
C46 0.064(3) 0.164(5) 0.099(4) -0.046(3) -0.027(3) 0.019(3)
C45 0.072(5) 0.070(5) 0.059(5) 0.019(4) -0.002(4) -0.012(4)
C31 0.075(6) 0.097(7) 0.144(9) 0.039(6) -0.043(6) -0.047(5)
C29 0.064(5) 0.063(5) 0.074(5) -0.020(4) -0.007(4) 0.004(4)
C30 0.044(5) 0.060(5) 0.089(6) 0.008(4) -0.015(4) -0.018(4)
C35 0.094(6) 0.053(5) 0.090(6) 0.015(4) -0.009(5) 0.006(5)
C36 0.081(6) 0.096(7) 0.080(6) 0.026(5) 0.012(5) -0.009(5)
C37 0.085(6) 0.079(6) 0.074(5) 0.007(4) -0.017(5) -0.016(5)
C32 0.048(5) 0.090(7) 0.161(9) 0.023(6) 0.000(6) 0.007(5)
C33 0.086(6) 0.086(6) 0.091(7) -0.001(5) -0.032(5) -0.019(5)
C47 0.064(3) 0.164(5) 0.099(4) -0.046(3) -0.027(3) 0.019(3)
C23 0.059(5) 0.400(18) 0.231(11) -0.011(9) 0.003(6) -0.085(7)
C49 0.064(3) 0.164(5) 0.099(4) -0.046(3) -0.027(3) 0.019(3)
C48 0.064(3) 0.164(5) 0.099(4) -0.046(3) -0.027(3) 0.019(3)
C39 0.265(16) 0.102(8) 0.127(9) -0.059(7) -0.115(10) 0.072(9)
C24 0.059(5) 0.400(18) 0.231(11) -0.011(9) 0.003(6) -0.085(7)
C40 0.113(9) 0.272(17) 0.195(13) -0.177(13) 0.027(9) 0.002(10)
C25 0.059(5) 0.400(18) 0.231(11) -0.011(9) 0.003(6) -0.085(7)
C41 0.35(2) 0.116(10) 0.110(9) -0.043(8) -0.005(11) -0.113(12)

loop_
_atom_type_symbol
_atom_type_description
_atom_type_scat_dispersion_real
_atom_type_scat_dispersion_imag
_atom_type_scat_source
C C 0.0033 0.0016 'International Tables Vol C Tables 4.2.6.8 and 6.1.1.4'
H H 0.0000 0.0000 'International Tables Vol C Tables 4.2.6.8 and 6.1.1.4'
N N 0.0061 0.0033 'International Tables Vol C Tables 4.2.6.8 and 6.1.1.4'
O O 0.0106 0.0060 'International Tables Vol C Tables 4.2.6.8 and 6.1.1.4'
Al Al 0.0645 0.0514 'International Tables Vol C Tables 4.2.6.8 and 6.1.1.4'

loop_
_geom_angle_atom_site_label_1
_geom_angle_atom_site_label_2
_geom_angle_atom_site_label_3
_geom_angle
O3 Al1 O1 119.7(2)
O3 Al1 O2 121.1(2)
O1 Al1 O2 118.8(2)
O3 Al1 O4 88.16(19)
O1 Al1 O4 88.22(19)
O2 Al1 O4 87.27(19)
O3 Al1 N1 92.10(19)
O1 Al1 N1 92.1(2)
O2 Al1 N1 92.15(19)
O4 Al1 N1 179.4(2)
C1 N1 C8 110.3(4)
C1 N1 C15 110.1(4)
C8 N1 C15 109.3(4)
C1 N1 Al1 108.9(3)
C8 N1 Al1 108.1(3)
C15 N1 Al1 110.1(3)
C21 O3 Al1 135.7(4)
C14 O2 Al1 133.0(4)
C46 O4 C49 107.0(5)
C46 O4 Al1 125.3(4)
C49 O4 Al1 123.7(4)
C7 O1 Al1 133.9(4)
C12 C13 C14 117.6(6)
C12 C13 C42 121.2(6)
C14 C13 C42 121.2(6)
C17 C16 C21 121.2(6)
C17 C16 C15 118.5(5)
C21 C16 C15 120.0(5)
N1 C15 C16 114.8(5)
N1 C15 H15A 108.6
C16 C15 H15A 108.6
N1 C15 H15B 108.6
C16 C15 H15B 108.6
H15A C15 H15B 107.5
C10 C9 C14 120.5(6)
C10 C9 C8 121.3(5)
C14 C9 C8 118.2(5)
N1 C8 C9 112.6(5)
N1 C8 H8A 109.1
C9 C8 H8A 109.1
N1 C8 H8B 109.1
C9 C8 H8B 109.1
H8A C8 H8B 107.8
C4 C3 C2 122.1(6)
C4 C3 H3 119.0
C2 C3 H3 119.0
C17 C18 C19 116.3(6)
C17 C18 C22 121.7(6)
C19 C18 C22 122.0(6)
C7 C2 C3 120.3(6)
C7 C2 C1 119.7(6)
C3 C2 C1 120.0(5)
C6 C5 C4 124.1(6)
C6 C5 H5 117.9
C4 C5 H5 117.9
C19 C20 C21 118.6(6)
C19 C20 C26 120.1(5)
C21 C20 C26 121.3(5)
C18 C17 C16 122.0(6)
C18 C17 H17 119.0
C16 C17 H17 119.0
C3 C4 C5 116.3(6)
C3 C4 C34 123.2(6)
C5 C4 C34 120.4(6)
C13 C12 C11 124.8(6)
C13 C12 H12 117.6
C11 C12 H12 117.6
O2 C14 C13 122.6(5)
O2 C14 C9 118.7(5)
C13 C14 C9 118.7(6)
O1 C7 C2 118.7(5)
O1 C7 C6 122.4(5)
C2 C7 C6 118.9(6)
C10 C11 C12 115.8(6)
C10 C11 C38 122.8(6)
C12 C11 C38 121.4(6)
C9 C10 C11 122.6(6)
C9 C10 H10 118.7
C11 C10 H10 118.7
O3 C21 C20 122.5(5)
O3 C21 C16 119.8(5)
C20 C21 C16 117.7(6)
N1 C1 C2 112.6(5)
N1 C1 H1A 109.1
C2 C1 H1A 109.1
N1 C1 H1B 109.1
C2 C1 H1B 109.1
H1A C1 H1B 107.8
C45 C42 C43 111.4(6)
C45 C42 C13 112.5(5)
C43 C42 C13 108.3(5)
C45 C42 C44 105.5(6)
C43 C42 C44 107.7(6)
C13 C42 C44 111.3(5)
C5 C6 C7 118.2(6)
C5 C6 C30 120.8(6)
C7 C6 C30 121.0(6)
C26 C27 H27A 109.5
C26 C27 H27B 109.5
H27A C27 H27B 109.5
C26 C27 H27C 109.5
H27A C27 H27C 109.5
H27B C27 H27C 109.5
C20 C19 C18 124.2(6)
C20 C19 H19 117.9
C18 C19 H19 117.9
C23 C22 C25 120.3(9)
C23 C22 C18 116.8(7)
C25 C22 C18 116.3(7)
C23 C22 C24 97.9(10)
C25 C22 C24 93.7(9)
C18 C22 C24 104.5(7)
C20 C26 C28 112.9(5)
C20 C26 C29 109.4(5)
C28 C26 C29 106.6(6)
C20 C26 C27 109.3(5)
C28 C26 C27 107.2(6)
C29 C26 C27 111.3(6)
C36 C34 C35 108.6(6)
C36 C34 C4 111.6(6)
C35 C34 C4 109.7(6)
C36 C34 C37 107.7(6)
C35 C34 C37 107.2(6)
C4 C34 C37 111.9(6)
C42 C43 H43A 109.5
C42 C43 H43B 109.5
H43A C43 H43B 109.5
C42 C43 H43C 109.5
H43A C43 H43C 109.5
H43B C43 H43C 109.5
C39 C38 C40 110.9(10)
C39 C38 C41 105.3(9)
C40 C38 C41 106.3(10)
C39 C38 C11 114.9(6)
C40 C38 C11 110.2(7)
C41 C38 C11 108.8(7)
C26 C28 H28A 109.5
C26 C28 H28B 109.5
H28A C28 H28B 109.5
C26 C28 H28C 109.5
H28A C28 H28C 109.5
H28B C28 H28C 109.5
C42 C44 H44A 109.5
C42 C44 H44B 109.5
H44A C44 H44B 109.5
C42 C44 H44C 109.5
H44A C44 H44C 109.5
H44B C44 H44C 109.5
O4 C46 C47 107.6(7)
O4 C46 H46A 110.2
C47 C46 H46A 110.2
O4 C46 H46B 110.2
C47 C46 H46B 110.2
H46A C46 H46B 108.5
C42 C45 H45A 109.5
C42 C45 H45B 109.5
H45A C45 H45B 109.5
C42 C45 H45C 109.5
H45A C45 H45C 109.5
H45B C45 H45C 109.5
C30 C31 H31A 109.5
C30 C31 H31B 109.5
H31A C31 H31B 109.5
C30 C31 H31C 109.5
H31A C31 H31C 109.5
H31B C31 H31C 109.5
C26 C29 H29A 109.5
C26 C29 H29B 109.5
H29A C29 H29B 109.5
C26 C29 H29C 109.5
H29A C29 H29C 109.5
H29B C29 H29C 109.5
C33 C30 C31 108.7(7)
C33 C30 C6 110.9(6)
C31 C30 C6 111.7(6)
C33 C30 C32 110.8(7)
C31 C30 C32 106.9(7)
C6 C30 C32 107.8(6)
C34 C35 H35A 109.5
C34 C35 H35B 109.5
H35A C35 H35B 109.5
C34 C35 H35C 109.5
H35A C35 H35C 109.5
H35B C35 H35C 109.5
C34 C36 H36A 109.5
C34 C36 H36B 109.5
H36A C36 H36B 109.5
C34 C36 H36C 109.5
H36A C36 H36C 109.5
H36B C36 H36C 109.5
C34 C37 H37A 109.5
C34 C37 H37B 109.5
H37A C37 H37B 109.5
C34 C37 H37C 109.5
H37A C37 H37C 109.5
H37B C37 H37C 109.5
C30 C32 H32A 109.5
C30 C32 H32B 109.5
H32A C32 H32B 109.5
C30 C32 H32C 109.5
H32A C32 H32C 109.5
H32B C32 H32C 109.5
C30 C33 H33A 109.5
C30 C33 H33B 109.5
H33A C33 H33B 109.5
C30 C33 H33C 109.5
H33A C33 H33C 109.5
H33B C33 H33C 109.5
C48 C47 C46 107.3(8)
C48 C47 H47A 110.2
C46 C47 H47A 110.2
C48 C47 H47B 110.2
C46 C47 H47B 110.2
H47A C47 H47B 108.5
C22 C23 H23A 109.5
C22 C23 H23B 109.5
H23A C23 H23B 109.5
C22 C23 H23C 109.5
H23A C23 H23C 109.5
H23B C23 H23C 109.5
O4 C49 C48 105.6(7)
O4 C49 H49A 110.6
C48 C49 H49A 110.6
O4 C49 H49B 110.6
C48 C49 H49B 110.6
H49A C49 H49B 108.8
C47 C48 C49 109.1(7)
C47 C48 H48A 109.9
C49 C48 H48A 109.9
C47 C48 H48B 109.9
C49 C48 H48B 109.9
H48A C48 H48B 108.3
C38 C39 H39A 109.5
C38 C39 H39B 109.5
H39A C39 H39B 109.5
C38 C39 H39C 109.5
H39A C39 H39C 109.5
H39B C39 H39C 109.5
C22 C24 H24A 109.5
C22 C24 H24B 109.5
H24A C24 H24B 109.5
C22 C24 H24C 109.5
H24A C24 H24C 109.5
H24B C24 H24C 109.5
C38 C40 H40A 109.5
C38 C40 H40B 109.5
H40A C40 H40B 109.5
C38 C40 H40C 109.5
H40A C40 H40C 109.5
H40B C40 H40C 109.5
C22 C25 H25A 109.5
C22 C25 H25B 109.5
H25A C25 H25B 109.5
C22 C25 H25C 109.5
H25A C25 H25C 109.5
H25B C25 H25C 109.5
C38 C41 H41A 109.5
C38 C41 H41B 109.5
H41A C41 H41B 109.5
C38 C41 H41C 109.5
H41A C41 H41C 109.5
H41B C41 H41C 109.5

loop_
_geom_bond_atom_site_label_1
_geom_bond_atom_site_label_2
_geom_bond_distance
Al1 O3 1.753(4)
Al1 O1 1.752(5)
Al1 O2 1.760(4)
Al1 O4 1.976(4)
Al1 N1 2.026(5)
N1 C1 1.475(7)
N1 C8 1.476(7)
N1 C15 1.480(7)
O3 C21 1.340(7)
O2 C14 1.345(7)
O4 C46 1.421(9)
O4 C49 1.421(9)
O1 C7 1.349(7)
C13 C12 1.383(8)
C13 C14 1.397(8)
C13 C42 1.539(8)
C16 C17 1.387(8)
C16 C21 1.403(8)
C16 C15 1.488(8)
C15 H15A 0.9700
C15 H15B 0.9700
C9 C10 1.365(8)
C9 C14 1.404(8)
C9 C8 1.494(8)
C8 H8A 0.9700
C8 H8B 0.9700
C3 C4 1.366(8)
C3 C2 1.392(8)
C3 H3 0.9300
C18 C17 1.368(8)
C18 C19 1.391(8)
C18 C22 1.475(9)
C2 C7 1.394(8)
C2 C1 1.488(8)
C5 C6 1.373(9)
C5 C4 1.396(8)
C5 H5 0.9300
C20 C19 1.382(8)
C20 C21 1.407(8)
C20 C26 1.522(8)
C17 H17 0.9300
C4 C34 1.526(9)
C12 C11 1.379(8)
C12 H12 0.9300
C7 C6 1.403(8)
C11 C10 1.372(8)
C11 C38 1.514(9)
C10 H10 0.9300
C1 H1A 0.9700
C1 H1B 0.9700
C42 C45 1.506(9)
C42 C43 1.519(9)
C42 C44 1.546(9)
C6 C30 1.546(9)
C27 C26 1.529(9)
C27 H27A 0.9600
C27 H27B 0.9600
C27 H27C 0.9600
C19 H19 0.9300
C22 C23 1.426(14)
C22 C25 1.441(15)
C22 C24 1.56(2)
C26 C28 1.526(9)
C26 C29 1.527(9)
C34 C36 1.519(10)
C34 C35 1.523(10)
C34 C37 1.527(9)
C43 H43A 0.9600
C43 H43B 0.9600
C43 H43C 0.9600
C38 C39 1.444(11)
C38 C40 1.483(12)
C38 C41 1.491(13)
C28 H28A 0.9600
C28 H28B 0.9600
C28 H28C 0.9600
C44 H44A 0.9600
C44 H44B 0.9600
C44 H44C 0.9600
C46 C47 1.432(10)
C46 H46A 0.9700
C46 H46B 0.9700
C45 H45A 0.9600
C45 H45B 0.9600
C45 H45C 0.9600
C31 C30 1.535(10)
C31 H31A 0.9600
C31 H31B 0.9600
C31 H31C 0.9600
C29 H29A 0.9600
C29 H29B 0.9600
C29 H29C 0.9600
C30 C33 1.518(10)
C30 C32 1.542(10)
C35 H35A 0.9600
C35 H35B 0.9600
C35 H35C 0.9600
C36 H36A 0.9600
C36 H36B 0.9600
C36 H36C 0.9600
C37 H37A 0.9600
C37 H37B 0.9600
C37 H37C 0.9600
C32 H32A 0.9600
C32 H32B 0.9600
C32 H32C 0.9600
C33 H33A 0.9600
C33 H33B 0.9600
C33 H33C 0.9600
C47 C48 1.372(11)
C47 H47A 0.9700
C47 H47B 0.9700
C23 H23A 0.9600
C23 H23B 0.9600
C23 H23C 0.9600
C49 C48 1.468(10)
C49 H49A 0.9700
C49 H49B 0.9700
C48 H48A 0.9700
C48 H48B 0.9700
C39 H39A 0.9600
C39 H39B 0.9600
C39 H39C 0.9600
C24 H24A 0.9600
C24 H24B 0.9600
C24 H24C 0.9600
C40 H40A 0.9600
C40 H40B 0.9600
C40 H40C 0.9600
C25 H25A 0.9600
C25 H25B 0.9600
C25 H25C 0.9600
C41 H41A 0.9600
C41 H41B 0.9600
C41 H41C 0.9600

loop_
_geom_torsion_atom_site_label_1
_geom_torsion_atom_site_label_2
_geom_torsion_atom_site_label_3
_geom_torsion_atom_site_label_4
_geom_torsion
O3 Al1 N1 C1 -82.2(4)
O1 Al1 N1 C1 37.6(4)
O2 Al1 N1 C1 156.6(4)
O4 Al1 N1 C1 162(23)
O3 Al1 N1 C8 157.9(4)
O1 Al1 N1 C8 -82.2(4)
O2 Al1 N1 C8 36.7(4)
O4 Al1 N1 C8 42(24)
O3 Al1 N1 C15 38.6(4)
O1 Al1 N1 C15 158.4(4)
O2 Al1 N1 C15 -82.7(4)
O4 Al1 N1 C15 -77(23)
O1 Al1 O3 C21 -98.2(6)
O2 Al1 O3 C21 89.2(6)
O4 Al1 O3 C21 174.9(6)
N1 Al1 O3 C21 -4.5(6)
O3 Al1 O2 C14 -83.1(5)
O1 Al1 O2 C14 104.2(5)
O4 Al1 O2 C14 -169.3(5)
N1 Al1 O2 C14 10.6(5)
O3 Al1 O4 C46 -154.6(7)
O1 Al1 O4 C46 85.6(7)
O2 Al1 O4 C46 -33.4(7)
N1 Al1 O4 C46 -39(24)
O3 Al1 O4 C49 50.7(7)
O1 Al1 O4 C49 -69.1(7)
O2 Al1 O4 C49 171.9(7)
N1 Al1 O4 C49 167(100)
O3 Al1 O1 C7 99.9(6)
O2 Al1 O1 C7 -87.3(6)
O4 Al1 O1 C7 -173.2(5)
N1 Al1 O1 C7 6.3(5)
C1 N1 C15 C16 57.7(6)
C8 N1 C15 C16 179.0(5)
Al1 N1 C15 C16 -62.3(6)
C17 C16 C15 N1 -139.2(5)
C21 C16 C15 N1 47.1(8)
C1 N1 C8 C9 172.5(5)
C15 N1 C8 C9 51.4(6)
Al1 N1 C8 C9 -68.5(5)
C10 C9 C8 N1 -126.6(6)
C14 C9 C8 N1 52.1(7)
C4 C3 C2 C7 1.5(9)
C4 C3 C2 C1 -179.2(5)
C19 C18 C17 C16 0.6(9)
C22 C18 C17 C16 178.7(6)
C21 C16 C17 C18 0.8(9)
C15 C16 C17 C18 -172.9(6)
C2 C3 C4 C5 0.2(9)
C2 C3 C4 C34 178.2(6)
C6 C5 C4 C3 -1.5(10)
C6 C5 C4 C34 -179.5(6)
C14 C13 C12 C11 -0.1(10)
C42 C13 C12 C11 177.8(6)
Al1 O2 C14 C13 148.3(5)
Al1 O2 C14 C9 -31.6(8)
C12 C13 C14 O2 -179.9(5)
C42 C13 C14 O2 2.2(9)
C12 C13 C14 C9 -0.1(8)
C42 C13 C14 C9 -177.9(5)
C10 C9 C14 O2 179.2(5)
C8 C9 C14 O2 0.5(8)
C10 C9 C14 C13 -0.6(8)
C8 C9 C14 C13 -179.3(5)
Al1 O1 C7 C2 -26.1(8)
Al1 O1 C7 C6 153.7(5)
C3 C2 C7 O1 177.9(5)
C1 C2 C7 O1 -1.5(8)
C3 C2 C7 C6 -2.0(9)
C1 C2 C7 C6 178.7(5)
C13 C12 C11 C10 0.8(10)
C13 C12 C11 C38 179.8(7)
C14 C9 C10 C11 1.5(9)
C8 C9 C10 C11 -179.8(6)
C12 C11 C10 C9 -1.5(10)
C38 C11 C10 C9 179.5(7)
Al1 O3 C21 C20 170.5(4)
Al1 O3 C21 C16 -12.0(9)
C19 C20 C21 O3 -179.9(5)
C26 C20 C21 O3 0.5(9)
C19 C20 C21 C16 2.5(9)
C26 C20 C21 C16 -177.1(5)
C17 C16 C21 O3 180.0(5)
C15 C16 C21 O3 -6.5(9)
C17 C16 C21 C20 -2.3(9)
C15 C16 C21 C20 171.2(5)
C8 N1 C1 C2 51.9(6)
C15 N1 C1 C2 172.6(5)
Al1 N1 C1 C2 -66.6(5)
C7 C2 C1 N1 50.6(7)
C3 C2 C1 N1 -128.8(6)
C12 C13 C42 C45 127.6(7)
C14 C13 C42 C45 -54.5(8)
C12 C13 C42 C43 -108.8(7)
C14 C13 C42 C43 69.0(8)
C12 C13 C42 C44 9.5(9)
C14 C13 C42 C44 -172.7(6)
C4 C5 C6 C7 1.0(10)
C4 C5 C6 C30 -178.6(6)
O1 C7 C6 C5 -179.1(6)
C2 C7 C6 C5 0.8(9)
O1 C7 C6 C30 0.5(9)
C2 C7 C6 C30 -179.7(6)
C21 C20 C19 C18 -1.2(10)
C26 C20 C19 C18 178.4(6)
C17 C18 C19 C20 -0.4(10)
C22 C18 C19 C20 -178.5(6)
C17 C18 C22 C23 178.1(10)
C19 C18 C22 C23 -3.9(13)
C17 C18 C22 C25 26.6(13)
C19 C18 C22 C25 -155.5(10)
C17 C18 C22 C24 -75.0(10)
C19 C18 C22 C24 102.9(9)
C19 C20 C26 C28 -2.8(9)
C21 C20 C26 C28 176.7(6)
C19 C20 C26 C29 115.8(7)
C21 C20 C26 C29 -64.7(7)
C19 C20 C26 C27 -122.1(6)
C21 C20 C26 C27 57.5(8)
C3 C4 C34 C36 136.5(7)
C5 C4 C34 C36 -45.6(9)
C3 C4 C34 C35 -103.1(7)
C5 C4 C34 C35 74.8(8)
C3 C4 C34 C37 15.7(9)
C5 C4 C34 C37 -166.4(6)
C10 C11 C38 C39 5.6(13)
C12 C11 C38 C39 -173.3(9)
C10 C11 C38 C40 -120.5(10)
C12 C11 C38 C40 60.6(11)
C10 C11 C38 C41 123.3(10)
C12 C11 C38 C41 -55.5(11)
C49 O4 C46 C47 -19.0(11)
Al1 O4 C46 C47 -177.2(6)
C5 C6 C30 C33 -123.4(7)
C7 C6 C30 C33 57.1(8)
C5 C6 C30 C31 -2.0(10)
C7 C6 C30 C31 178.5(7)
C5 C6 C30 C32 115.2(7)
C7 C6 C30 C32 -64.4(8)
O4 C46 C47 C48 15.7(13)
C46 O4 C49 C48 14.7(11)
Al1 O4 C49 C48 173.3(6)
C46 C47 C48 C49 -6.4(14)
O4 C49 C48 C47 -5.2(13)
